data_7247058
loop_
_publ_author_name
'Saied, Rajaa'
'Alves, Paula C.'
'Rijo, Patr\'icia'
'Andr\'e, V\^ania'
'Alves, Luis G.'

_publ_section_title
;
 Novel cyclam multicomponent crystal forms: synthesis, characterization
 and antimicrobial activity
;
_journal_issue 41
_journal_name_full CrystEngComm
_journal_page_first 5787
_journal_page_last 5795
_journal_paper_doi 10.1039/D3CE00354J
_journal_volume 25
_journal_year 2023
_chemical_formula_moiety 'C26 H36 F6 N4, 2(C14 H9 F3 N O2)'
_chemical_formula_sum 'C54 H54 F12 N6 O4'
_chemical_formula_weight 1079.03
_space_group_crystal_system monoclinic
_space_group_IT_number 15
_space_group_name_Hall '-C 2yc'
_space_group_name_H-M_alt 'C 1 2/c 1'
_atom_sites_solution_hydrogens mixed
_audit_creation_method SHELXL-2014/7
_audit_update_record
;
2023-02-19 deposited with the CCDC.	2023-07-04 downloaded from the CCDC.
;
_cell_angle_alpha 90
_cell_angle_beta 115.629(7)
_cell_angle_gamma 90
_cell_formula_units_Z 4
_cell_length_a 19.785(4)
_cell_length_b 18.079(4)
_cell_length_c 16.343(3)
_cell_measurement_reflns_used 4639
_cell_measurement_temperature 293(2)
_cell_measurement_theta_max 22.52
_cell_measurement_theta_min 2.28
_cell_volume 5270.6(19)
_computing_cell_refinement 'Bruker SAINT'
_computing_data_collection 'Bruker APEX2'
_computing_data_reduction 'Bruker SAINT'
_computing_molecular_graphics 'Bruker SHELXTL'
_computing_publication_material 'Bruker SHELXTL'
_computing_structure_refinement 'SHELXL-2014/7 (Sheldrick, 2014)'
_computing_structure_solution 'SHELXS-97 (Sheldrick 2008)'
_diffrn_ambient_temperature 293(2)
_diffrn_measured_fraction_theta_full 0.997
_diffrn_measured_fraction_theta_max 0.997
_diffrn_measurement_device_type 'Bruker APEX-II CCD'
_diffrn_measurement_method 'phi and omega scans'
_diffrn_radiation_type MoK\a
_diffrn_radiation_wavelength 0.71073
_diffrn_reflns_av_R_equivalents 0.1440
_diffrn_reflns_av_unetI/netI 0.0669
_diffrn_reflns_Laue_measured_fraction_full 0.997
_diffrn_reflns_Laue_measured_fraction_max 0.997
_diffrn_reflns_limit_h_max 23
_diffrn_reflns_limit_h_min -23
_diffrn_reflns_limit_k_max 21
_diffrn_reflns_limit_k_min -21
_diffrn_reflns_limit_l_max 19
_diffrn_reflns_limit_l_min -19
_diffrn_reflns_number 49510
_diffrn_reflns_point_group_measured_fraction_full 0.997
_diffrn_reflns_point_group_measured_fraction_max 0.997
_diffrn_reflns_theta_full 24.994
_diffrn_reflns_theta_max 24.994
_diffrn_reflns_theta_min 2.253
_exptl_absorpt_coefficient_mu 0.115
_exptl_absorpt_correction_T_max 0.989
_exptl_absorpt_correction_T_min 0.977
_exptl_absorpt_correction_type multi-scan
_exptl_absorpt_process_details SADABS
_exptl_crystal_colour colourless
_exptl_crystal_density_diffrn 1.360
_exptl_crystal_description block
_exptl_crystal_F_000 2240
_exptl_crystal_size_max 0.2
_exptl_crystal_size_mid 0.2
_exptl_crystal_size_min 0.10
_refine_diff_density_max 0.545
_refine_diff_density_min -0.408
_refine_diff_density_rms 0.068
_refine_ls_extinction_method none
_refine_ls_goodness_of_fit_ref 1.064
_refine_ls_hydrogen_treatment mixed
_refine_ls_matrix_type full
_refine_ls_number_parameters 367
_refine_ls_number_reflns 4621
_refine_ls_number_restraints 2
_refine_ls_restrained_S_all 1.064
_refine_ls_R_factor_all 0.1441
_refine_ls_R_factor_gt 0.0887
_refine_ls_shift/su_max 0.002
_refine_ls_shift/su_mean 0.000
_refine_ls_structure_factor_coef Fsqd
_refine_ls_weighting_details 'w=1/[\s^2^(Fo^2^)+(0.1638P)^2^+1.7400P] where P=(Fo^2^+2Fc^2^)/3'
_refine_ls_weighting_scheme calc
_refine_ls_wR_factor_gt 0.2464
_refine_ls_wR_factor_ref 0.2799
_reflns_Friedel_coverage 0.000
_reflns_number_gt 2617
_reflns_number_total 4621
_reflns_threshold_expression 'I > 2\s(I)'
_cod_data_source_file d3ce00354j2.cif
_cod_data_source_block shelx
_cod_depositor_comments 'Adding full bibliography for 7247058--7247061.cif.'
_cod_original_cell_volume 5270.9(19)
_cod_original_sg_symbol_H-M 'C 2/c'
_cod_database_code 7247058
_shelx_shelxl_version_number 2014/7
_shelx_space_group_comment
;
The symmetry employed for this shelxl refinement is uniquely defined
by the following loop, which should always be used as a source of
symmetry information in preference to the above space-group names.
They are only intended as comments.
;

loop_
_space_group_symop_operation_xyz
'x, y, z'
'-x, y, -z+1/2'
'x+1/2, y+1/2, z'
'-x+1/2, y+1/2, -z+1/2'
'-x, -y, -z'
'x, -y, z-1/2'
'-x+1/2, -y+1/2, -z'
'x+1/2, -y+1/2, z-1/2'

loop_
_atom_site_label
_atom_site_type_symbol
_atom_site_fract_x
_atom_site_fract_y
_atom_site_fract_z
_atom_site_U_iso_or_equiv
_atom_site_adp_type
_atom_site_occupancy
_atom_site_site_symmetry_order
_atom_site_calc_flag
_atom_site_refinement_flags_posn
_atom_site_refinement_flags_adp
_atom_site_refinement_flags_occupancy
_atom_site_disorder_assembly
_atom_site_disorder_group
O1 O 0.45075(16) 0.11664(18) 0.6167(2) 0.0736(9) Uani 1 1 d . . . . .
O2 O 0.39135(18) 0.02673(16) 0.5204(2) 0.0725(9) Uani 1 1 d . . . . .
C14 C 0.3147(2) 0.1519(2) 0.6332(3) 0.0543(9) Uani 1 1 d . . . . .
N2 N 0.06932(18) 0.55336(19) 0.5967(2) 0.0566(8) Uani 1 1 d D . . . .
N1 N 0.02550(18) 0.39708(17) 0.5953(2) 0.0571(8) Uani 1 1 d . . . . .
C20 C 0.3936(2) 0.0769(2) 0.5742(3) 0.0547(9) Uani 1 1 d . . . . .
C19 C 0.3260(2) 0.0889(2) 0.5903(2) 0.0488(9) Uani 1 1 d . . . . .
C6 C 0.0861(2) 0.3452(2) 0.6038(3) 0.0606(10) Uani 1 1 d . . . . .
H6A H 0.1302 0.3738 0.6127 0.073 Uiso 1 1 calc R U . . .
H6B H 0.0706 0.3185 0.5470 0.073 Uiso 1 1 calc R U . . .
C7 C 0.1077(2) 0.2891(2) 0.6806(3) 0.0566(10) Uani 1 1 d . . . . .
N3 N 0.3695(2) 0.2046(2) 0.6691(3) 0.0845(14) Uani 1 1 d . . . . .
C18 C 0.2714(2) 0.0335(2) 0.5615(3) 0.0685(11) Uani 1 1 d . . . . .
H18 H 0.2791 -0.0087 0.5341 0.082 Uiso 1 1 calc R U . . .
C21 C 0.3625(2) 0.2770(2) 0.6951(3) 0.0626(11) Uani 1 1 d . . . . .
C1 C 0.0463(3) 0.4457(2) 0.6741(3) 0.0665(11) Uani 1 1 d . . . . .
H1A H 0.0682 0.4162 0.7290 0.080 Uiso 1 1 calc R U . . .
H1B H 0.0015 0.4691 0.6721 0.080 Uiso 1 1 calc R U . . .
C15 C 0.2479(2) 0.1569(2) 0.6429(3) 0.0676(11) Uani 1 1 d . . . . .
H15 H 0.2392 0.1983 0.6707 0.081 Uiso 1 1 calc R U . . .
C16 C 0.1950(3) 0.1017(3) 0.6121(4) 0.0821(14) Uani 1 1 d . . . . .
H16 H 0.1507 0.1067 0.6183 0.099 Uiso 1 1 calc R U . . .
C12 C 0.0697(3) 0.2226(2) 0.6680(3) 0.0674(11) Uani 1 1 d . . . . .
H12 H 0.0320 0.2111 0.6110 0.081 Uiso 1 1 calc R U . . .
C3 C 0.1203(2) 0.6139(3) 0.5993(3) 0.0726(12) Uani 1 1 d . . . . .
H3A H 0.1632 0.5933 0.5934 0.087 Uiso 1 1 calc R U . . .
H3B H 0.1385 0.6386 0.6577 0.087 Uiso 1 1 calc R U . . .
C2 C 0.1013(3) 0.5046(3) 0.6779(3) 0.0696(12) Uani 1 1 d . . . . .
H2A H 0.1145 0.5341 0.7322 0.084 Uiso 1 1 calc R U . . .
H2B H 0.1466 0.4814 0.6812 0.084 Uiso 1 1 calc R U . . .
C9 C 0.1818(3) 0.2545(3) 0.8364(3) 0.0783(13) Uani 1 1 d . . . . .
H9 H 0.2201 0.2654 0.8932 0.094 Uiso 1 1 calc R U . . .
C8 C 0.1638(3) 0.3037(2) 0.7652(3) 0.0716(12) Uani 1 1 d . . . . .
H8 H 0.1903 0.3478 0.7749 0.086 Uiso 1 1 calc R U . . .
C10 C 0.1425(3) 0.1893(3) 0.8225(3) 0.0722(12) Uani 1 1 d . . . . .
C5 C -0.0467(2) 0.3601(2) 0.5724(3) 0.0679(11) Uani 1 1 d . . . . .
H5A H -0.0810 0.3950 0.5794 0.081 Uiso 1 1 calc R U . . .
H5B H -0.0391 0.3198 0.6147 0.081 Uiso 1 1 calc R U . . .
C4 C 0.0821(3) 0.6704(3) 0.5242(3) 0.0788(13) Uani 1 1 d . . . . .
H4A H 0.1189 0.7075 0.5282 0.095 Uiso 1 1 calc R U . . .
H4B H 0.0434 0.6952 0.5354 0.095 Uiso 1 1 calc R U . . .
C26 C 0.4182(2) 0.3046(3) 0.7756(3) 0.0674(11) Uani 1 1 d . . . . .
H26 H 0.4579 0.2744 0.8122 0.081 Uiso 1 1 calc R U . . .
C22 C 0.3031(3) 0.3225(3) 0.6438(3) 0.0744(12) Uani 1 1 d . . . . .
H22 H 0.2648 0.3042 0.5909 0.089 Uiso 1 1 calc R U . . .
C23 C 0.2994(3) 0.3939(3) 0.6693(4) 0.0811(13) Uani 1 1 d . . . . .
H23 H 0.2598 0.4241 0.6327 0.097 Uiso 1 1 calc R U . . .
C24 C 0.3542(3) 0.4210(3) 0.7491(4) 0.0897(16) Uani 1 1 d . . . . .
H24 H 0.3509 0.4688 0.7679 0.108 Uiso 1 1 calc R U . . .
C11 C 0.0869(3) 0.1730(2) 0.7383(3) 0.0706(12) Uani 1 1 d . . . . .
H11 H 0.0608 0.1286 0.7287 0.085 Uiso 1 1 calc R U . . .
C17 C 0.2068(3) 0.0396(3) 0.5726(4) 0.0887(16) Uani 1 1 d . . . . .
H17 H 0.1714 0.0018 0.5534 0.106 Uiso 1 1 calc R U . . .
C13 C 0.1600(4) 0.1356(3) 0.8981(4) 0.0943(16) Uani 1 1 d . . . . .
C25 C 0.4145(3) 0.3763(3) 0.8010(3) 0.0790(14) Uani 1 1 d . . . . .
C27 C 0.4773(6) 0.3982(6) 0.8915(7) 0.163(4) Uani 1 1 d . . . . .
F4 F 0.4845(7) 0.4703(5) 0.8903(5) 0.341(8) Uani 1 1 d . . . . .
F5 F 0.4657(4) 0.3995(6) 0.9544(4) 0.276(5) Uani 1 1 d . . . . .
F6 F 0.5360(3) 0.3823(9) 0.9048(7) 0.383(9) Uani 1 1 d . . . . .
F2 F 0.2304(4) 0.1419(4) 0.9639(4) 0.157(2) Uani 0.8 1 d . . P A 2
F3 F 0.1573(9) 0.0688(3) 0.8772(4) 0.236(6) Uani 0.8 1 d . . P A 2
F1 F 0.1233(7) 0.1480(6) 0.9440(8) 0.231(5) Uani 0.8 1 d . . P A 2
F1A F 0.1015(8) 0.0900(10) 0.8808(11) 0.072(4) Uiso 0.2 1 d . . P A 1
F3A F 0.2053(9) 0.0896(11) 0.8943(13) 0.083(5) Uiso 0.2 1 d . . P A 1
F2A F 0.1764(13) 0.1608(10) 0.9735(13) 0.090(5) Uiso 0.2 1 d . . P A 1
H2N H 0.0258(15) 0.573(2) 0.596(3) 0.068(12) Uiso 1 1 d D . . . .
H3N H 0.406(2) 0.193(2) 0.668(3) 0.060(13) Uiso 1 1 d . . . . .
H1N H 0.060(2) 0.530(2) 0.5437(18) 0.068(12) Uiso 1 1 d D . . . .

loop_
_atom_site_aniso_label
_atom_site_aniso_U_11
_atom_site_aniso_U_22
_atom_site_aniso_U_33
_atom_site_aniso_U_23
_atom_site_aniso_U_13
_atom_site_aniso_U_12
O1 0.0597(17) 0.096(2) 0.077(2) -0.0123(17) 0.0402(16) 0.0119(16)
O2 0.092(2) 0.0746(18) 0.076(2) -0.0048(16) 0.0599(18) 0.0174(16)
C14 0.050(2) 0.062(2) 0.052(2) -0.0038(18) 0.0236(17) 0.0095(18)
N2 0.0489(18) 0.068(2) 0.054(2) -0.0173(16) 0.0235(16) 0.0013(16)
N1 0.0645(19) 0.0612(19) 0.0581(19) 0.0059(15) 0.0384(16) 0.0093(15)
C20 0.062(2) 0.062(2) 0.048(2) 0.0067(19) 0.0321(19) 0.016(2)
C19 0.054(2) 0.059(2) 0.0351(17) 0.0010(16) 0.0203(16) 0.0117(17)
C6 0.066(2) 0.066(2) 0.059(2) 0.0053(19) 0.036(2) 0.008(2)
C7 0.060(2) 0.062(2) 0.054(2) 0.0072(19) 0.030(2) 0.0092(19)
N3 0.055(2) 0.081(3) 0.126(4) -0.040(2) 0.046(2) -0.001(2)
C18 0.074(3) 0.070(3) 0.067(3) -0.018(2) 0.037(2) 0.000(2)
C21 0.060(2) 0.065(3) 0.074(3) -0.011(2) 0.039(2) 0.000(2)
C1 0.087(3) 0.075(3) 0.046(2) 0.011(2) 0.037(2) 0.019(2)
C15 0.057(2) 0.079(3) 0.071(3) -0.022(2) 0.032(2) 0.006(2)
C16 0.062(3) 0.097(4) 0.100(4) -0.031(3) 0.048(3) -0.002(2)
C12 0.075(3) 0.065(3) 0.067(3) 0.000(2) 0.035(2) 0.009(2)
C3 0.056(2) 0.083(3) 0.080(3) -0.017(2) 0.031(2) -0.015(2)
C2 0.073(3) 0.087(3) 0.041(2) -0.007(2) 0.017(2) 0.007(2)
C9 0.091(3) 0.072(3) 0.061(3) 0.006(2) 0.023(2) 0.014(3)
C8 0.074(3) 0.063(3) 0.079(3) 0.009(2) 0.033(3) 0.005(2)
C10 0.083(3) 0.065(3) 0.074(3) 0.010(2) 0.039(3) 0.025(2)
C5 0.073(3) 0.070(3) 0.076(3) 0.016(2) 0.046(2) 0.009(2)
C4 0.071(3) 0.074(3) 0.093(4) -0.001(3) 0.037(3) -0.004(2)
C26 0.063(3) 0.079(3) 0.063(3) -0.011(2) 0.029(2) -0.007(2)
C22 0.068(3) 0.080(3) 0.074(3) -0.008(2) 0.029(2) -0.001(2)
C23 0.089(3) 0.065(3) 0.088(3) 0.001(3) 0.037(3) 0.009(2)
C24 0.115(4) 0.061(3) 0.113(4) -0.013(3) 0.069(4) -0.005(3)
C11 0.074(3) 0.057(2) 0.092(3) 0.004(2) 0.047(3) 0.009(2)
C17 0.075(3) 0.093(3) 0.113(4) -0.039(3) 0.055(3) -0.020(3)
C13 0.107(4) 0.084(4) 0.093(4) 0.020(3) 0.044(4) 0.036(3)
C25 0.087(3) 0.091(4) 0.069(3) -0.024(3) 0.043(3) -0.022(3)
C27 0.156(8) 0.207(9) 0.180(8) -0.149(7) 0.121(7) -0.125(7)
F4 0.470(16) 0.226(7) 0.150(6) -0.037(5) -0.032(8) -0.190(9)
F5 0.262(7) 0.467(14) 0.094(4) -0.113(6) 0.071(4) -0.144(8)
F6 0.098(4) 0.69(2) 0.304(10) -0.371(13) 0.030(5) -0.053(7)
F2 0.153(5) 0.171(5) 0.109(4) 0.071(4) 0.022(4) 0.025(4)
F3 0.434(17) 0.061(4) 0.122(5) 0.030(3) 0.034(7) 0.010(6)
F1 0.257(9) 0.305(10) 0.228(8) 0.189(8) 0.198(8) 0.167(8)

loop_
_atom_type_symbol
_atom_type_description
_atom_type_scat_dispersion_real
_atom_type_scat_dispersion_imag
_atom_type_scat_source
C C 0.0033 0.0016 'International Tables Vol C Tables 4.2.6.8 and 6.1.1.4'
H H 0.0000 0.0000 'International Tables Vol C Tables 4.2.6.8 and 6.1.1.4'
N N 0.0061 0.0033 'International Tables Vol C Tables 4.2.6.8 and 6.1.1.4'
O O 0.0106 0.0060 'International Tables Vol C Tables 4.2.6.8 and 6.1.1.4'
F F 0.0171 0.0103 'International Tables Vol C Tables 4.2.6.8 and 6.1.1.4'

loop_
_geom_angle_atom_site_label_1
_geom_angle_atom_site_label_2
_geom_angle_atom_site_label_3
_geom_angle
_geom_angle_site_symmetry_1
_geom_angle_site_symmetry_3
_geom_angle_publ_flag
N3 C14 C15 121.2(4) . . ?
N3 C14 C19 120.7(3) . . ?
C15 C14 C19 118.0(4) . . ?
C3 N2 C2 113.1(3) . . ?
C3 N2 H2N 110(3) . . ?
C2 N2 H2N 105(3) . . ?
C3 N2 H1N 103(3) . . ?
C2 N2 H1N 114(3) . . ?
H2N N2 H1N 111(4) . . ?
C1 N1 C5 111.7(3) . . ?
C1 N1 C6 112.9(3) . . ?
C5 N1 C6 113.1(3) . . ?
O2 C20 O1 123.4(3) . . ?
O2 C20 C19 118.0(4) . . ?
O1 C20 C19 118.6(3) . . ?
C18 C19 C14 118.9(3) . . ?
C18 C19 C20 117.3(3) . . ?
C14 C19 C20 123.8(4) . . ?
N1 C6 C7 115.2(3) . . ?
N1 C6 H6A 108.5 . . ?
C7 C6 H6A 108.5 . . ?
N1 C6 H6B 108.5 . . ?
C7 C6 H6B 108.5 . . ?
H6A C6 H6B 107.5 . . ?
C8 C7 C12 117.8(4) . . ?
C8 C7 C6 121.2(4) . . ?
C12 C7 C6 121.0(4) . . ?
C14 N3 C21 128.0(4) . . ?
C14 N3 H3N 112(3) . . ?
C21 N3 H3N 119(3) . . ?
C17 C18 C19 121.8(4) . . ?
C17 C18 H18 119.1 . . ?
C19 C18 H18 119.1 . . ?
C22 C21 C26 118.6(4) . . ?
C22 C21 N3 122.8(4) . . ?
C26 C21 N3 118.6(4) . . ?
N1 C1 C2 112.6(3) . . ?
N1 C1 H1A 109.1 . . ?
C2 C1 H1A 109.1 . . ?
N1 C1 H1B 109.1 . . ?
C2 C1 H1B 109.1 . . ?
H1A C1 H1B 107.8 . . ?
C16 C15 C14 121.2(4) . . ?
C16 C15 H15 119.4 . . ?
C14 C15 H15 119.4 . . ?
C17 C16 C15 120.9(4) . . ?
C17 C16 H16 119.6 . . ?
C15 C16 H16 119.6 . . ?
C11 C12 C7 121.2(4) . . ?
C11 C12 H12 119.4 . . ?
C7 C12 H12 119.4 . . ?
N2 C3 C4 112.3(4) . . ?
N2 C3 H3A 109.1 . . ?
C4 C3 H3A 109.1 . . ?
N2 C3 H3B 109.1 . . ?
C4 C3 H3B 109.1 . . ?
H3A C3 H3B 107.9 . . ?
N2 C2 C1 111.2(3) . . ?
N2 C2 H2A 109.4 . . ?
C1 C2 H2A 109.4 . . ?
N2 C2 H2B 109.4 . . ?
C1 C2 H2B 109.4 . . ?
H2A C2 H2B 108.0 . . ?
C10 C9 C8 119.3(5) . . ?
C10 C9 H9 120.3 . . ?
C8 C9 H9 120.3 . . ?
C7 C8 C9 121.7(4) . . ?
C7 C8 H8 119.1 . . ?
C9 C8 H8 119.1 . . ?
C11 C10 C9 120.1(4) . . ?
C11 C10 C13 119.3(5) . . ?
C9 C10 C13 120.6(5) . . ?
N1 C5 C4 112.8(3) . 5_566 ?
N1 C5 H5A 109.0 . . ?
C4 C5 H5A 109.0 5_566 . ?
N1 C5 H5B 109.0 . . ?
C4 C5 H5B 109.0 5_566 . ?
H5A C5 H5B 107.8 . . ?
C3 C4 C5 115.9(4) . 5_566 ?
C3 C4 H4A 108.3 . . ?
C5 C4 H4A 108.3 5_566 . ?
C3 C4 H4B 108.3 . . ?
C5 C4 H4B 108.3 5_566 . ?
H4A C4 H4B 107.4 . . ?
C25 C26 C21 119.9(4) . . ?
C25 C26 H26 120.0 . . ?
C21 C26 H26 120.0 . . ?
C23 C22 C21 121.3(5) . . ?
C23 C22 H22 119.3 . . ?
C21 C22 H22 119.3 . . ?
C22 C23 C24 120.1(5) . . ?
C22 C23 H23 120.0 . . ?
C24 C23 H23 120.0 . . ?
C23 C24 C25 119.3(5) . . ?
C23 C24 H24 120.4 . . ?
C25 C24 H24 120.4 . . ?
C10 C11 C12 119.9(4) . . ?
C10 C11 H11 120.1 . . ?
C12 C11 H11 120.1 . . ?
C16 C17 C18 119.2(4) . . ?
C16 C17 H17 120.4 . . ?
C18 C17 H17 120.4 . . ?
F2A C13 F3A 114.7(14) . . ?
F3 C13 F1 111.3(10) . . ?
F3 C13 F2 102.0(8) . . ?
F1 C13 F2 99.8(8) . . ?
F2A C13 F1A 105.6(12) . . ?
F3A C13 F1A 98.8(12) . . ?
F2A C13 C10 117.3(10) . . ?
F3A C13 C10 108.0(9) . . ?
F3 C13 C10 115.9(6) . . ?
F1 C13 C10 112.8(5) . . ?
F2 C13 C10 113.4(6) . . ?
F1A C13 C10 110.8(8) . . ?
C26 C25 C24 120.7(5) . . ?
C26 C25 C27 114.4(7) . . ?
C24 C25 C27 124.7(6) . . ?
F6 C27 F5 115.1(14) . . ?
F6 C27 F4 98.5(9) . . ?
F5 C27 F4 93.4(9) . . ?
F6 C27 C25 117.7(6) . . ?
F5 C27 C25 118.8(7) . . ?
F4 C27 C25 107.1(10) . . ?

loop_
_geom_bond_atom_site_label_1
_geom_bond_atom_site_label_2
_geom_bond_distance
_geom_bond_site_symmetry_2
_geom_bond_publ_flag
O1 C20 1.264(5) . ?
O2 C20 1.251(5) . ?
C14 N3 1.370(5) . ?
C14 C15 1.400(5) . ?
C14 C19 1.405(5) . ?
N2 C3 1.477(5) . ?
N2 C2 1.487(5) . ?
N2 H2N 0.928(19) . ?
N2 H1N 0.904(19) . ?
N1 C1 1.464(5) . ?
N1 C5 1.472(5) . ?
N1 C6 1.480(5) . ?
C20 C19 1.488(5) . ?
C19 C18 1.397(6) . ?
C6 C7 1.523(5) . ?
C6 H6A 0.9700 . ?
C6 H6B 0.9700 . ?
C7 C8 1.374(6) . ?
C7 C12 1.386(6) . ?
N3 C21 1.402(5) . ?
N3 H3N 0.76(4) . ?
C18 C17 1.371(6) . ?
C18 H18 0.9300 . ?
C21 C22 1.380(6) . ?
C21 C26 1.394(6) . ?
C1 C2 1.504(6) . ?
C1 H1A 0.9700 . ?
C1 H1B 0.9700 . ?
C15 C16 1.375(6) . ?
C15 H15 0.9300 . ?
C16 C17 1.364(6) . ?
C16 H16 0.9300 . ?
C12 C11 1.379(6) . ?
C12 H12 0.9300 . ?
C3 C4 1.523(7) . ?
C3 H3A 0.9700 . ?
C3 H3B 0.9700 . ?
C2 H2A 0.9700 . ?
C2 H2B 0.9700 . ?
C9 C10 1.375(7) . ?
C9 C8 1.383(6) . ?
C9 H9 0.9300 . ?
C8 H8 0.9300 . ?
C10 C11 1.371(6) . ?
C10 C13 1.490(7) . ?
C5 C4 1.527(6) 5_566 ?
C5 H5A 0.9700 . ?
C5 H5B 0.9700 . ?
C4 C5 1.527(6) 5_566 ?
C4 H4A 0.9700 . ?
C4 H4B 0.9700 . ?
C26 C25 1.372(7) . ?
C26 H26 0.9300 . ?
C22 C23 1.368(6) . ?
C22 H22 0.9300 . ?
C23 C24 1.376(7) . ?
C23 H23 0.9300 . ?
C24 C25 1.386(8) . ?
C24 H24 0.9300 . ?
C11 H11 0.9300 . ?
C17 H17 0.9300 . ?
C13 F2A 1.219(19) . ?
C13 F3A 1.244(19) . ?
C13 F3 1.250(8) . ?
C13 F1 1.271(8) . ?
C13 F2 1.346(8) . ?
C13 F1A 1.348(16) . ?
C25 C27 1.517(10) . ?
C27 F6 1.122(10) . ?
C27 F5 1.147(8) . ?
C27 F4 1.312(12) . ?

loop_
_geom_hbond_atom_site_label_D
_geom_hbond_atom_site_label_H
_geom_hbond_atom_site_label_A
_geom_hbond_distance_DH
_geom_hbond_distance_HA
_geom_hbond_distance_DA
_geom_hbond_angle_DHA
_geom_hbond_site_symmetry_A
C5 H5A O2 0.97 2.54 3.226(5) 127.8 3_455
N2 H2N O1 0.928(19) 1.83(2) 2.753(4) 170(4) 3_455
N2 H2N O2 0.928(19) 2.54(3) 3.223(5) 130(3) 3_455
N3 H3N O1 0.76(4) 2.01(4) 2.654(5) 143(4) .
N2 H1N O2 0.904(19) 1.99(3) 2.766(4) 143(4) 7_556
N2 H1N N1 0.904(19) 2.53(4) 3.013(5) 114(3) 5_566

loop_
_geom_torsion_atom_site_label_1
_geom_torsion_atom_site_label_2
_geom_torsion_atom_site_label_3
_geom_torsion_atom_site_label_4
_geom_torsion
_geom_torsion_site_symmetry_1
_geom_torsion_site_symmetry_2
_geom_torsion_site_symmetry_3
_geom_torsion_site_symmetry_4
_geom_torsion_publ_flag
N3 C14 C19 C18 174.6(4) . . . . ?
C15 C14 C19 C18 -1.7(5) . . . . ?
N3 C14 C19 C20 -4.7(6) . . . . ?
C15 C14 C19 C20 179.1(4) . . . . ?
O2 C20 C19 C18 14.5(5) . . . . ?
O1 C20 C19 C18 -164.1(4) . . . . ?
O2 C20 C19 C14 -166.2(3) . . . . ?
O1 C20 C19 C14 15.1(5) . . . . ?
C1 N1 C6 C7 64.2(4) . . . . ?
C5 N1 C6 C7 -64.0(4) . . . . ?
N1 C6 C7 C8 -91.5(5) . . . . ?
N1 C6 C7 C12 86.5(5) . . . . ?
C15 C14 N3 C21 -19.7(7) . . . . ?
C19 C14 N3 C21 164.2(4) . . . . ?
C14 C19 C18 C17 1.2(6) . . . . ?
C20 C19 C18 C17 -179.5(4) . . . . ?
C14 N3 C21 C22 -42.5(7) . . . . ?
C14 N3 C21 C26 138.1(5) . . . . ?
C5 N1 C1 C2 -158.0(3) . . . . ?
C6 N1 C1 C2 73.2(4) . . . . ?
N3 C14 C15 C16 -175.7(5) . . . . ?
C19 C14 C15 C16 0.5(6) . . . . ?
C14 C15 C16 C17 1.3(8) . . . . ?
C8 C7 C12 C11 0.9(6) . . . . ?
C6 C7 C12 C11 -177.2(3) . . . . ?
C2 N2 C3 C4 -170.5(3) . . . . ?
C3 N2 C2 C1 177.7(3) . . . . ?
N1 C1 C2 N2 61.0(5) . . . . ?
C12 C7 C8 C9 -0.7(6) . . . . ?
C6 C7 C8 C9 177.3(4) . . . . ?
C10 C9 C8 C7 -0.2(7) . . . . ?
C8 C9 C10 C11 1.0(7) . . . . ?
C8 C9 C10 C13 -179.3(4) . . . . ?
C1 N1 C5 C4 161.5(3) . . . 5_566 ?
C6 N1 C5 C4 -69.8(4) . . . 5_566 ?
N2 C3 C4 C5 -55.9(5) . . . 5_566 ?
C22 C21 C26 C25 -2.0(6) . . . . ?
N3 C21 C26 C25 177.4(4) . . . . ?
C26 C21 C22 C23 2.0(7) . . . . ?
N3 C21 C22 C23 -177.4(4) . . . . ?
C21 C22 C23 C24 -2.3(7) . . . . ?
C22 C23 C24 C25 2.7(8) . . . . ?
C9 C10 C11 C12 -0.9(6) . . . . ?
C13 C10 C11 C12 179.5(4) . . . . ?
C7 C12 C11 C10 -0.1(6) . . . . ?
C15 C16 C17 C18 -1.8(8) . . . . ?
C19 C18 C17 C16 0.6(8) . . . . ?
C11 C10 C13 F2A -142.8(14) . . . . ?
C9 C10 C13 F2A 37.5(15) . . . . ?
C11 C10 C13 F3A 85.7(11) . . . . ?
C9 C10 C13 F3A -93.9(11) . . . . ?
C11 C10 C13 F3 38.2(12) . . . . ?
C9 C10 C13 F3 -141.5(10) . . . . ?
C11 C10 C13 F1 -91.9(11) . . . . ?
C9 C10 C13 F1 88.5(11) . . . . ?
C11 C10 C13 F2 155.6(6) . . . . ?
C9 C10 C13 F2 -24.0(8) . . . . ?
C11 C10 C13 F1A -21.5(11) . . . . ?
C9 C10 C13 F1A 158.9(10) . . . . ?
C21 C26 C25 C24 2.5(7) . . . . ?
C21 C26 C25 C27 178.1(4) . . . . ?
C23 C24 C25 C26 -2.8(7) . . . . ?
C23 C24 C25 C27 -177.9(5) . . . . ?
C26 C25 C27 F6 45.8(16) . . . . ?
C24 C25 C27 F6 -138.8(15) . . . . ?
C26 C25 C27 F5 -100.7(13) . . . . ?
C24 C25 C27 F5 74.7(15) . . . . ?
C26 C25 C27 F4 155.5(9) . . . . ?
C24 C25 C27 F4 -29.1(12) . . . . ?
